data_2208039
loop_
_publ_author_name
'Yong-Hong Wen'
'Hui-Ling Wen'
'Shu-Sheng Zhang'
'Xue-Mei Li'
'Kun Zhang'

_publ_section_title
;
 <i>N</i>,<i>N</i>'-Bis(4-methoxyphenyl)-3-oxapentanediamide
;
_journal_coeditor_code CV6637
_journal_issue 2
_journal_name_full 'Acta Crystallographica Section E'
_journal_page_first o682
_journal_page_last o684
_journal_paper_doi 10.1107/S160053680600198X
_journal_volume 62
_journal_year 2006
_chemical_formula_iupac 'C18 H20 N2 O5'
_chemical_formula_moiety 'C18 H20 N2 O5'
_chemical_formula_sum 'C18 H20 N2 O5'
_chemical_formula_weight 344.36
_chemical_name_systematic
;
N,N'-Bis(4-methoxyphenyl)-3-oxapentanediamide
;
_space_group_IT_number 2
_symmetry_cell_setting triclinic
_symmetry_space_group_name_Hall '-P 1'
_symmetry_space_group_name_H-M 'P -1'
_atom_sites_solution_hydrogens geom
_atom_sites_solution_primary direct
_atom_sites_solution_secondary difmap
_audit_creation_method SHELXL-97
_cell_angle_alpha 103.201(2)
_cell_angle_beta 101.383(2)
_cell_angle_gamma 92.577(2)
_cell_formula_units_Z 2
_cell_length_a 8.1399(10)
_cell_length_b 8.4654(11)
_cell_length_c 13.3901(17)
_cell_measurement_reflns_used 1756
_cell_measurement_temperature 293(2)
_cell_measurement_theta_max 25.4
_cell_measurement_theta_min 2.5
_cell_volume 876.70(19)
_computing_cell_refinement 'SAINT (Siemens, 1996)'
_computing_data_collection 'SMART (Siemens, 1996)'
_computing_data_reduction SAINT
_computing_molecular_graphics SHELXTL
_computing_publication_material
;
SHELXTL, PARST (Nardelli, 1995) and PLATON (Spek, 2003)
;
_computing_structure_refinement SHELXTL
_computing_structure_solution 'SHELXTL (Sheldrick, 1997)'
_diffrn_ambient_temperature 293(2)
_diffrn_detector_area_resol_mean 8.33
_diffrn_measured_fraction_theta_full 0.979
_diffrn_measured_fraction_theta_max 0.979
_diffrn_measurement_device_type 'Siemens SMART 1000 CCD area-detector'
_diffrn_measurement_method \w
_diffrn_radiation_monochromator graphite
_diffrn_radiation_source 'fine-focus sealed tube'
_diffrn_radiation_type MoK\a
_diffrn_radiation_wavelength 0.71073
_diffrn_reflns_av_R_equivalents 0.0115
_diffrn_reflns_av_sigmaI/netI 0.0232
_diffrn_reflns_limit_h_max 10
_diffrn_reflns_limit_h_min -10
_diffrn_reflns_limit_k_max 8
_diffrn_reflns_limit_k_min -10
_diffrn_reflns_limit_l_max 16
_diffrn_reflns_limit_l_min -16
_diffrn_reflns_number 5013
_diffrn_reflns_theta_full 26.03
_diffrn_reflns_theta_max 26.03
_diffrn_reflns_theta_min 1.60
_diffrn_standards_number 0
_exptl_absorpt_coefficient_mu 0.096
_exptl_absorpt_correction_T_max 0.9914
_exptl_absorpt_correction_T_min 0.9608
_exptl_absorpt_correction_type multi-scan
_exptl_absorpt_process_details '(SADABS; Sheldrick, 1996)'
_exptl_crystal_colour 'dark brown'
_exptl_crystal_density_diffrn 1.304
_exptl_crystal_density_method 'not measured'
_exptl_crystal_description plate
_exptl_crystal_F_000 364
_exptl_crystal_size_max 0.42
_exptl_crystal_size_mid 0.31
_exptl_crystal_size_min 0.09
_refine_diff_density_max 0.897
_refine_diff_density_min -0.216
_refine_ls_extinction_method none
_refine_ls_goodness_of_fit_ref 1.042
_refine_ls_hydrogen_treatment constr
_refine_ls_matrix_type full
_refine_ls_number_parameters 226
_refine_ls_number_reflns 3379
_refine_ls_number_restraints 0
_refine_ls_restrained_S_all 1.042
_refine_ls_R_factor_all 0.0712
_refine_ls_R_factor_gt 0.0581
_refine_ls_shift/su_max 0.000
_refine_ls_shift/su_mean 0.000
_refine_ls_structure_factor_coef Fsqd
_refine_ls_weighting_details 'calc w=1/[\s^2^(Fo^2^)+(0.0837P)^2^+0.2739P] where P=(Fo^2^+2Fc^2^)/3'
_refine_ls_weighting_scheme calc
_refine_ls_wR_factor_gt 0.1511
_refine_ls_wR_factor_ref 0.1634
_reflns_number_gt 2691
_reflns_number_total 3379
_reflns_threshold_expression I>2\s(I)
_cod_data_source_file cv6637.cif
_cod_data_source_block I
_cod_depositor_comments
;
The following automatic conversions were performed:
'_symmetry_cell_setting' value 'Triclinic' changed to 'triclinic'
according to '/home/saulius/struct/CIF-dictionaries/cif_core.dic'
dictionary named 'cif_core.dic' version 2.4.1 from 2010-06-29.

Automatic conversion script
Id: cif_fix_enum 1527 2010-12-29 10:47:43Z saulius 

The following automatic conversions were performed:

'_symmetry_cell_setting' value 'Triclinic' changed to 'triclinic'
according to /home/saulius/struct/CIF-dictionaries/cif_core.dic
dictionary named 'cif_core.dic' version 2.4.1 from 2010-06-29.

Automatic conversion script
Id: cif_fix_values 1715 2011-07-08 13:25:40Z adriana 
;
_cod_database_code 2208039
_cod_database_fobs_code 2208039

loop_
_symmetry_equiv_pos_as_xyz
'x, y, z'
'-x, -y, -z'

loop_
_atom_site_label
_atom_site_fract_x
_atom_site_fract_y
_atom_site_fract_z
_atom_site_U_iso_or_equiv
_atom_site_adp_type
_atom_site_calc_flag
_atom_site_refinement_flags
_atom_site_occupancy
_atom_site_type_symbol
O1 -0.6360(2) 0.1370(2) 0.08171(13) 0.0656(5) Uani d . 1 O
O2 0.12213(19) 0.34993(17) 0.35285(13) 0.0544(4) Uani d . 1 O
O3 0.12707(17) 0.75264(16) 0.49969(11) 0.0467(4) Uani d . 1 O
O4 0.22825(19) 1.16182(16) 0.63531(13) 0.0553(4) Uani d . 1 O
O5 -0.3430(2) 1.3551(2) 0.90252(13) 0.0661(5) Uani d . 1 O
N1 -0.0842(2) 0.52288(19) 0.35599(13) 0.0443(4) Uani d . 1 N
H1A -0.1037 0.6201 0.3844 0.053 Uiso calc R 1 H
N2 0.0279(2) 0.9742(2) 0.64732(14) 0.0481(4) Uani d . 1 N
H2A -0.0071 0.8723 0.6264 0.058 Uiso calc R 1 H
C1 -0.8019(3) 0.1820(4) 0.0832(2) 0.0786(8) Uani d . 1 C
H1B -0.8810 0.1054 0.0293 0.118 Uiso calc R 1 H
H1C -0.8101 0.2890 0.0709 0.118 Uiso calc R 1 H
H1D -0.8266 0.1820 0.1504 0.118 Uiso calc R 1 H
C2 -0.5060(3) 0.2332(3) 0.15378(16) 0.0493(5) Uani d . 1 C
C3 -0.3464(3) 0.1988(3) 0.14093(18) 0.0576(6) Uani d . 1 C
H3A -0.3333 0.1124 0.0869 0.069 Uiso calc R 1 H
C4 -0.2064(3) 0.2904(3) 0.20690(17) 0.0532(6) Uani d . 1 C
H4A -0.0995 0.2662 0.1971 0.064 Uiso calc R 1 H
C5 -0.2244(3) 0.4194(2) 0.28829(15) 0.0415(5) Uani d . 1 C
C6 -0.3837(3) 0.4515(3) 0.30119(16) 0.0486(5) Uani d . 1 C
H6A -0.3970 0.5370 0.3557 0.058 Uiso calc R 1 H
C7 -0.5252(3) 0.3595(3) 0.23492(17) 0.0509(5) Uani d . 1 C
H7A -0.6321 0.3828 0.2451 0.061 Uiso calc R 1 H
C8 0.0740(2) 0.4855(2) 0.38015(15) 0.0403(5) Uani d . 1 C
C9 0.2025(3) 0.6236(2) 0.44305(16) 0.0442(5) Uani d . 1 C
H9A 0.2850 0.5837 0.4919 0.053 Uiso calc R 1 H
H9B 0.2607 0.6644 0.3961 0.053 Uiso calc R 1 H
C10 0.2453(3) 0.8876(2) 0.55327(17) 0.0464(5) Uani d . 1 C
H10A 0.2940 0.9294 0.5028 0.056 Uiso calc R 1 H
H10B 0.3355 0.8527 0.6001 0.056 Uiso calc R 1 H
C11 0.1639(2) 1.0208(2) 0.61572(16) 0.0426(5) Uani d . 1 C
C12 -0.0657(3) 1.0743(2) 0.71168(16) 0.0449(5) Uani d . 1 C
C13 0.0063(3) 1.2156(3) 0.78677(17) 0.0535(6) Uani d . 1 C
H13A 0.1198 1.2491 0.7957 0.064 Uiso calc R 1 H
C14 -0.0906(3) 1.3057(3) 0.84783(18) 0.0568(6) Uani d . 1 C
H14A -0.0419 1.4006 0.8972 0.068 Uiso calc R 1 H
C15 -0.2597(3) 1.2574(3) 0.83693(17) 0.0500(5) Uani d . 1 C
C16 -0.3308(3) 1.1174(3) 0.76306(18) 0.0542(6) Uani d . 1 C
H16A -0.4440 1.0833 0.7547 0.065 Uiso calc R 1 H
C17 -0.2334(3) 1.0269(3) 0.70097(18) 0.0532(6) Uani d . 1 C
H17A -0.2826 0.9326 0.6512 0.064 Uiso calc R 1 H
C18 -0.5179(3) 1.3073(4) 0.8914(2) 0.0732(8) Uani d . 1 C
H18A -0.5634 1.3842 0.9409 0.110 Uiso calc R 1 H
H18B -0.5307 1.2010 0.9043 0.110 Uiso calc R 1 H
H18C -0.5770 1.3048 0.8214 0.110 Uiso calc R 1 H

loop_
_atom_site_aniso_label
_atom_site_aniso_U_11
_atom_site_aniso_U_22
_atom_site_aniso_U_33
_atom_site_aniso_U_12
_atom_site_aniso_U_13
_atom_site_aniso_U_23
O1 0.0533(10) 0.0686(11) 0.0613(10) -0.0135(8) 0.0041(8) -0.0009(8)
O2 0.0523(9) 0.0337(8) 0.0732(10) 0.0061(6) 0.0154(8) 0.0026(7)
O3 0.0444(8) 0.0342(7) 0.0532(8) -0.0001(6) 0.0077(6) -0.0032(6)
O4 0.0533(9) 0.0338(8) 0.0728(10) -0.0022(7) 0.0125(8) 0.0030(7)
O5 0.0616(11) 0.0681(11) 0.0618(10) 0.0058(9) 0.0185(8) -0.0021(8)
N1 0.0480(10) 0.0289(8) 0.0510(10) 0.0027(7) 0.0091(8) 0.0014(7)
N2 0.0525(10) 0.0298(9) 0.0579(11) 0.0008(7) 0.0106(8) 0.0039(8)
C1 0.0484(14) 0.095(2) 0.0802(18) -0.0083(14) -0.0018(13) 0.0118(16)
C2 0.0493(12) 0.0481(12) 0.0464(11) -0.0079(10) 0.0052(9) 0.0097(10)
C3 0.0555(14) 0.0530(13) 0.0533(13) -0.0007(11) 0.0123(11) -0.0089(10)
C4 0.0460(12) 0.0504(13) 0.0558(13) 0.0018(10) 0.0132(10) -0.0036(10)
C5 0.0447(11) 0.0342(10) 0.0445(10) 0.0014(8) 0.0096(9) 0.0078(8)
C6 0.0507(12) 0.0449(12) 0.0472(12) 0.0065(10) 0.0115(10) 0.0037(9)
C7 0.0432(12) 0.0558(13) 0.0520(12) 0.0024(10) 0.0119(10) 0.0085(10)
C8 0.0444(11) 0.0315(10) 0.0446(10) 0.0016(8) 0.0135(9) 0.0052(8)
C9 0.0445(11) 0.0356(10) 0.0502(11) 0.0028(9) 0.0101(9) 0.0060(9)
C10 0.0445(11) 0.0356(11) 0.0530(12) 0.0001(9) 0.0055(9) 0.0035(9)
C11 0.0412(11) 0.0336(10) 0.0460(11) 0.0006(8) -0.0010(8) 0.0048(8)
C12 0.0488(12) 0.0366(10) 0.0479(11) 0.0037(9) 0.0068(9) 0.0104(9)
C13 0.0470(12) 0.0523(13) 0.0525(13) -0.0012(10) 0.0043(10) 0.0019(10)
C14 0.0562(14) 0.0512(13) 0.0504(12) -0.0011(11) 0.0042(10) -0.0057(10)
C15 0.0547(13) 0.0492(12) 0.0457(11) 0.0087(10) 0.0106(10) 0.0102(10)
C16 0.0473(12) 0.0530(13) 0.0592(13) -0.0022(10) 0.0103(10) 0.0100(11)
C17 0.0528(13) 0.0428(12) 0.0587(13) -0.0031(10) 0.0095(11) 0.0049(10)
C18 0.0642(16) 0.0807(19) 0.0736(17) 0.0053(14) 0.0274(14) 0.0057(14)

loop_
_atom_type_symbol
_atom_type_description
_atom_type_scat_dispersion_real
_atom_type_scat_dispersion_imag
_atom_type_scat_source
C C 0.0033 0.0016 'International Tables Vol C Tables 4.2.6.8 and 6.1.1.4'
H H 0.0000 0.0000 'International Tables Vol C Tables 4.2.6.8 and 6.1.1.4'
N N 0.0061 0.0033 'International Tables Vol C Tables 4.2.6.8 and 6.1.1.4'
O O 0.0106 0.0060 'International Tables Vol C Tables 4.2.6.8 and 6.1.1.4'

loop_
_geom_angle_atom_site_label_1
_geom_angle_atom_site_label_2
_geom_angle_atom_site_label_3
_geom_angle
_geom_angle_publ_flag
C2 O1 C1 117.6(2) ?
C10 O3 C9 111.98(15) ?
C15 O5 C18 116.59(19) ?
C8 N1 C5 127.12(16) yes
C8 N1 H1A 116.4 ?
C5 N1 H1A 116.4 ?
C11 N2 C12 127.27(17) yes
C11 N2 H2A 116.4 ?
C12 N2 H2A 116.4 ?
O1 C1 H1B 109.5 ?
O1 C1 H1C 109.5 ?
H1B C1 H1C 109.5 ?
O1 C1 H1D 109.5 ?
H1B C1 H1D 109.5 ?
H1C C1 H1D 109.5 ?
O1 C2 C7 124.7(2) ?
O1 C2 C3 115.8(2) ?
C7 C2 C3 119.5(2) ?
C4 C3 C2 120.9(2) ?
C4 C3 H3A 119.6 ?
C2 C3 H3A 119.6 ?
C3 C4 C5 120.1(2) ?
C3 C4 H4A 120.0 ?
C5 C4 H4A 120.0 ?
C6 C5 C4 118.59(19) ?
C6 C5 N1 118.90(18) ?
C4 C5 N1 122.47(19) ?
C5 C6 C7 121.5(2) ?
C5 C6 H6A 119.2 ?
C7 C6 H6A 119.2 ?
C2 C7 C6 119.4(2) ?
C2 C7 H7A 120.3 ?
C6 C7 H7A 120.3 ?
O2 C8 N1 125.32(18) ?
O2 C8 C9 118.35(18) ?
N1 C8 C9 116.30(16) ?
O3 C9 C8 111.66(16) ?
O3 C9 H9A 109.3 ?
C8 C9 H9A 109.3 ?
O3 C9 H9B 109.3 ?
C8 C9 H9B 109.3 ?
H9A C9 H9B 107.9 ?
O3 C10 C11 111.11(16) ?
O3 C10 H10A 109.4 ?
C11 C10 H10A 109.4 ?
O3 C10 H10B 109.4 ?
C11 C10 H10B 109.4 ?
H10A C10 H10B 108.0 ?
O4 C11 N2 125.28(19) ?
O4 C11 C10 118.35(19) ?
N2 C11 C10 116.36(17) ?
C17 C12 C13 118.7(2) ?
C17 C12 N2 118.45(19) ?
C13 C12 N2 122.81(19) ?
C14 C13 C12 120.0(2) ?
C14 C13 H13A 120.0 ?
C12 C13 H13A 120.0 ?
C13 C14 C15 121.1(2) ?
C13 C14 H14A 119.4 ?
C15 C14 H14A 119.4 ?
O5 C15 C16 125.0(2) ?
O5 C15 C14 116.1(2) ?
C16 C15 C14 118.9(2) ?
C15 C16 C17 120.0(2) ?
C15 C16 H16A 120.0 ?
C17 C16 H16A 120.0 ?
C12 C17 C16 121.3(2) ?
C12 C17 H17A 119.4 ?
C16 C17 H17A 119.4 ?
O5 C18 H18A 109.5 ?
O5 C18 H18B 109.5 ?
H18A C18 H18B 109.5 ?
O5 C18 H18C 109.5 ?
H18A C18 H18C 109.5 ?
H18B C18 H18C 109.5 ?

loop_
_geom_bond_atom_site_label_1
_geom_bond_atom_site_label_2
_geom_bond_distance
_geom_bond_publ_flag
O1 C2 1.369(2) yes
O1 C1 1.422(3) yes
O2 C8 1.228(2) yes
O3 C10 1.414(2) yes
O3 C9 1.418(2) yes
O4 C11 1.231(2) yes
O5 C15 1.367(3) yes
O5 C18 1.432(3) yes
N1 C8 1.335(3) yes
N1 C5 1.425(2) yes
N1 H1A 0.8600 ?
N2 C11 1.335(3) yes
N2 C12 1.423(3) yes
N2 H2A 0.8600 ?
C1 H1B 0.9600 ?
C1 H1C 0.9600 ?
C1 H1D 0.9600 ?
C2 C7 1.378(3) ?
C2 C3 1.379(3) ?
C3 C4 1.375(3) ?
C3 H3A 0.9300 ?
C4 C5 1.391(3) ?
C4 H4A 0.9300 ?
C5 C6 1.373(3) ?
C6 C7 1.385(3) ?
C6 H6A 0.9300 ?
C7 H7A 0.9300 ?
C8 C9 1.505(3) ?
C9 H9A 0.9700 ?
C9 H9B 0.9700 ?
C10 C11 1.505(3) ?
C10 H10A 0.9700 ?
C10 H10B 0.9700 ?
C12 C17 1.376(3) ?
C12 C13 1.393(3) ?
C13 C14 1.377(3) ?
C13 H13A 0.9300 ?
C14 C15 1.388(3) ?
C14 H14A 0.9300 ?
C15 C16 1.377(3) ?
C16 C17 1.389(3) ?
C16 H16A 0.9300 ?
C17 H17A 0.9300 ?
C18 H18A 0.9600 ?
C18 H18B 0.9600 ?
C18 H18C 0.9600 ?

loop_
_geom_hbond_atom_site_label_D
_geom_hbond_atom_site_label_H
_geom_hbond_atom_site_label_A
_geom_hbond_site_symmetry_A
_geom_hbond_distance_DH
_geom_hbond_distance_HA
_geom_hbond_distance_DA
_geom_hbond_angle_DHA
_geom_hbond_publ_flag
N1 H1A O4 2_576 0.86 2.19 2.951(2) 147 yes
N2 H2A O2 2_566 0.86 2.16 2.952(2) 152 yes

loop_
_geom_torsion_atom_site_label_1
_geom_torsion_atom_site_label_2
_geom_torsion_atom_site_label_3
_geom_torsion_atom_site_label_4
_geom_torsion
C1 O1 C2 C7 7.6(3)
C1 O1 C2 C3 -171.6(2)
O1 C2 C3 C4 178.1(2)
C7 C2 C3 C4 -1.1(4)
C2 C3 C4 C5 0.3(4)
C3 C4 C5 C6 0.4(3)
C3 C4 C5 N1 -177.1(2)
C8 N1 C5 C6 156.0(2)
C8 N1 C5 C4 -26.5(3)
C4 C5 C6 C7 -0.4(3)
N1 C5 C6 C7 177.15(19)
O1 C2 C7 C6 -178.1(2)
C3 C2 C7 C6 1.0(3)
C5 C6 C7 C2 -0.3(3)
C5 N1 C8 O2 -5.3(3)
C5 N1 C8 C9 172.64(18)
C10 O3 C9 C8 -175.95(16)
O2 C8 C9 O3 -158.94(18)
N1 C8 C9 O3 23.0(2)
C9 O3 C10 C11 -178.11(17)
C12 N2 C11 O4 -2.3(3)
C12 N2 C11 C10 176.27(18)
O3 C10 C11 O4 -154.66(18)
O3 C10 C11 N2 26.7(3)
C11 N2 C12 C17 152.9(2)
C11 N2 C12 C13 -28.9(3)
C17 C12 C13 C14 -0.6(3)
N2 C12 C13 C14 -178.9(2)
C12 C13 C14 C15 0.7(4)
C18 O5 C15 C16 -0.9(3)
C18 O5 C15 C14 179.4(2)
C13 C14 C15 O5 179.2(2)
C13 C14 C15 C16 -0.5(4)
O5 C15 C16 C17 -179.6(2)
C14 C15 C16 C17 0.0(3)
C13 C12 C17 C16 0.2(3)
N2 C12 C17 C16 178.6(2)
C15 C16 C17 C12 0.1(4)

loop_
_cod_related_entry_id
_cod_related_entry_database
_cod_related_entry_code
1 ChemSpider 21126569
